data_7113298
loop_
_publ_author_name
'Leitch, Alicea A.'
'Brusso, Jaclyn L.'
'Cvrkalj, Kristina'
'Reed, Robert W.'
'Robertson, Craig M.'
'Dube, Paul A.'
'Oakley, Richard T.'

_publ_section_title
;
 Spin-canting in heavy atom heterocyclic radicals
;
_journal_coden_ASTM CHCOFS
_journal_issue 32
_journal_name_full
;
 Chemical Communications (Cambridge, United Kingdom)
;
_journal_page_first 3368
_journal_page_last 3370
_journal_paper_doi 10.1039/b708756j
_journal_year 2007
_chemical_formula_sum 'C7 H6 N3 S2 Se2'
_chemical_formula_weight 354.19
_space_group_IT_number 14
_symmetry_cell_setting monoclinic
_symmetry_space_group_name_Hall '-P 2ybc'
_symmetry_space_group_name_H-M 'P 1 21/c 1'
_atom_sites_solution_hydrogens geom
_atom_sites_solution_primary direct
_atom_sites_solution_secondary difmap
_audit_creation_method SHELXL-97
_cell_angle_alpha 90.00
_cell_angle_beta 99.9350(10)
_cell_angle_gamma 90.00
_cell_formula_units_Z 4
_cell_length_a 4.9799(2)
_cell_length_b 14.9351(7)
_cell_length_c 13.8244(6)
_cell_measurement_temperature 295(2)
_cell_volume 1012.78(8)
_computing_cell_refinement APEXII
_computing_data_collection APEXII
_computing_data_reduction APEXII
_computing_molecular_graphics 'Bruker SHELXTL'
_computing_publication_material 'Bruker SHELXTL'
_computing_structure_refinement 'Bruker SHELXTL'
_computing_structure_solution 'Bruker SHELXTL'
_diffrn_ambient_temperature 295(2)
_diffrn_measured_fraction_theta_full 0.999
_diffrn_measured_fraction_theta_max 0.999
_diffrn_measurement_device_type 'CCD area detector'
_diffrn_measurement_method 'phi and omega scans'
_diffrn_radiation_monochromator graphite
_diffrn_radiation_source 'fine focussed sealed tube'
_diffrn_radiation_type MoK\a
_diffrn_radiation_wavelength 0.71073
_diffrn_reflns_av_R_equivalents 0.0321
_diffrn_reflns_av_sigmaI/netI 0.0272
_diffrn_reflns_limit_h_max 7
_diffrn_reflns_limit_h_min -7
_diffrn_reflns_limit_k_max 12
_diffrn_reflns_limit_k_min -21
_diffrn_reflns_limit_l_max 19
_diffrn_reflns_limit_l_min -19
_diffrn_reflns_number 14756
_diffrn_reflns_theta_full 30.58
_diffrn_reflns_theta_max 30.58
_diffrn_reflns_theta_min 2.02
_exptl_absorpt_coefficient_mu 7.673
_exptl_absorpt_correction_T_max 0.9272
_exptl_absorpt_correction_T_min 0.1493
_exptl_absorpt_correction_type multi-scan
_exptl_absorpt_process_details sadabs
_exptl_crystal_colour black
_exptl_crystal_density_diffrn 2.323
_exptl_crystal_density_method 'not measured'
_exptl_crystal_description needle
_exptl_crystal_F_000 676
_exptl_crystal_size_max 0.40
_exptl_crystal_size_mid 0.04
_exptl_crystal_size_min 0.01
_refine_diff_density_max 0.634
_refine_diff_density_min -0.595
_refine_diff_density_rms 0.180
_refine_ls_extinction_method none
_refine_ls_goodness_of_fit_ref 1.104
_refine_ls_hydrogen_treatment constr
_refine_ls_matrix_type full
_refine_ls_number_parameters 127
_refine_ls_number_reflns 3107
_refine_ls_number_restraints 0
_refine_ls_restrained_S_all 1.104
_refine_ls_R_factor_all 0.0527
_refine_ls_R_factor_gt 0.0318
_refine_ls_shift/su_max 0.001
_refine_ls_shift/su_mean 0.000
_refine_ls_structure_factor_coef Fsqd
_refine_ls_weighting_details 'calc w=1/[\s^2^(Fo^2^)+(0.0585P)^2^+0.3343P] where P=(Fo^2^+2Fc^2^)/3'
_refine_ls_weighting_scheme calc
_refine_ls_wR_factor_gt 0.0903
_refine_ls_wR_factor_ref 0.1095
_reflns_number_gt 2316
_reflns_number_total 3107
_reflns_threshold_expression >2sigma(I)
_cod_duplicate_entry 7102085
_cod_data_source_file b708756j.txt
_cod_data_source_block htset0m
_cod_depositor_comments
;
The following automatic conversions were performed:

'_symmetry_cell_setting' value 'Monoclinic' changed to 'monoclinic'
according to
/usr/data/users/saulius/automatic-downloads/retrospective/RSC/lib/dictionaries/cif_core.dic
dictionary named 'cif_core.dic' version 2.4.2 from 2011-04-26.

Automatic conversion script
Id: cif_fix_values 2281 2013-09-26 08:29:07Z andrius 
;
_cod_original_sg_symbol_H-M P2(1)/c
_cod_database_code 7113298

loop_
_symmetry_equiv_pos_as_xyz
'x, y, z'
'-x, y+1/2, -z+1/2'
'-x, -y, -z'
'x, -y-1/2, z-1/2'

loop_
_atom_site_label
_atom_site_type_symbol
_atom_site_fract_x
_atom_site_fract_y
_atom_site_fract_z
_atom_site_U_iso_or_equiv
_atom_site_adp_type
_atom_site_occupancy
_atom_site_symmetry_multiplicity
_atom_site_calc_flag
_atom_site_refinement_flags
Se1 Se 1.23945(8) 0.86316(3) 0.79154(3) 0.04219(13) Uani 1 1 d .
Se2 Se 0.54800(9) 0.59785(3) 0.92997(3) 0.04588(14) Uani 1 1 d .
S1 S 1.2018(2) 0.86333(6) 0.62909(7) 0.0418(2) Uani 1 1 d .
S2 S 0.3014(2) 0.52087(7) 0.80612(8) 0.0455(2) Uani 1 1 d .
C4 C 0.7014(7) 0.6599(2) 0.8346(2) 0.0311(6) Uani 1 1 d .
C2 C 0.9856(6) 0.7690(2) 0.7777(2) 0.0273(6) Uani 1 1 d .
N2 N 0.6897(5) 0.67839(19) 0.66001(17) 0.0305(5) Uani 1 1 d .
C5 C 0.5952(6) 0.6335(2) 0.7360(2) 0.0303(6) Uani 1 1 d .
C6 C 0.5884(7) 0.6515(2) 0.5578(2) 0.0327(7) Uani 1 1 d .
H6A H 0.5766 0.7038 0.5158 0.039 Uiso 1 1 calc R
H6B H 0.4065 0.6267 0.5531 0.039 Uiso 1 1 calc R
C1 C 0.8847(6) 0.7451(2) 0.6782(2) 0.0281(6) Uani 1 1 d .
C3 C 0.8952(6) 0.7271(2) 0.8548(2) 0.0323(7) Uani 1 1 d .
H3A H 0.9629 0.7435 0.9193 0.039 Uiso 1 1 calc R
N1 N 0.9688(6) 0.7830(2) 0.60383(19) 0.0379(6) Uani 1 1 d .
N3 N 0.4156(6) 0.5699(2) 0.7139(2) 0.0400(7) Uani 1 1 d .
C7 C 0.7725(7) 0.5828(2) 0.5224(3) 0.0411(8) Uani 1 1 d .
H7A H 0.7009 0.5669 0.4556 0.062 Uiso 1 1 calc R
H7B H 0.7813 0.5303 0.5630 0.062 Uiso 1 1 calc R
H7C H 0.9520 0.6074 0.5261 0.062 Uiso 1 1 calc R

loop_
_atom_site_aniso_label
_atom_site_aniso_U_11
_atom_site_aniso_U_22
_atom_site_aniso_U_33
_atom_site_aniso_U_23
_atom_site_aniso_U_13
_atom_site_aniso_U_12
Se1 0.0493(2) 0.0410(2) 0.03432(19) -0.00280(15) 0.00188(14) -0.01252(16)
Se2 0.0661(3) 0.0388(2) 0.0381(2) 0.00567(15) 0.02397(17) -0.00271(18)
S1 0.0540(5) 0.0398(5) 0.0351(4) -0.0019(4) 0.0173(4) -0.0132(4)
S2 0.0489(5) 0.0349(5) 0.0568(6) 0.0024(4) 0.0209(4) -0.0068(4)
C4 0.0404(16) 0.0303(16) 0.0252(13) 0.0029(12) 0.0132(12) 0.0044(13)
C2 0.0311(14) 0.0251(15) 0.0254(13) -0.0023(11) 0.0039(10) 0.0000(12)
N2 0.0349(13) 0.0350(15) 0.0214(11) -0.0010(10) 0.0043(9) -0.0051(12)
C5 0.0318(14) 0.0288(16) 0.0311(14) 0.0007(12) 0.0080(11) 0.0016(13)
C6 0.0374(16) 0.0360(18) 0.0229(13) -0.0040(12) 0.0006(11) -0.0060(13)
C1 0.0328(14) 0.0277(15) 0.0243(13) -0.0001(11) 0.0056(11) 0.0005(12)
C3 0.0435(17) 0.0323(17) 0.0210(13) -0.0025(12) 0.0058(12) 0.0017(14)
N1 0.0495(15) 0.0414(17) 0.0237(12) -0.0037(12) 0.0088(11) -0.0118(14)
N3 0.0418(15) 0.0390(17) 0.0398(15) -0.0006(13) 0.0083(12) -0.0068(13)
C7 0.0441(18) 0.041(2) 0.0369(17) -0.0074(15) 0.0022(14) 0.0010(16)

loop_
_atom_type_symbol
_atom_type_description
_atom_type_scat_dispersion_real
_atom_type_scat_dispersion_imag
_atom_type_scat_source
C C 0.0033 0.0016 'International Tables Vol C Tables 4.2.6.8 and 6.1.1.4'
H H 0.0000 0.0000 'International Tables Vol C Tables 4.2.6.8 and 6.1.1.4'
N N 0.0061 0.0033 'International Tables Vol C Tables 4.2.6.8 and 6.1.1.4'
S S 0.1246 0.1234 'International Tables Vol C Tables 4.2.6.8 and 6.1.1.4'
Se Se -0.0929 2.2259 'International Tables Vol C Tables 4.2.6.8 and 6.1.1.4'

loop_
_geom_angle_atom_site_label_1
_geom_angle_atom_site_label_2
_geom_angle_atom_site_label_3
_geom_angle
C2 Se1 S1 87.70(9)
C4 Se2 S2 87.29(11)
N1 S1 Se1 98.37(10)
N3 S2 Se2 98.35(11)
C3 C4 C5 121.4(3)
C3 C4 Se2 124.7(2)
C5 C4 Se2 113.9(2)
C3 C2 C1 121.7(3)
C3 C2 Se1 124.4(2)
C1 C2 Se1 113.8(2)
C1 N2 C5 121.8(2)
C1 N2 C6 119.0(2)
C5 N2 C6 119.2(3)
N3 C5 N2 118.7(3)
N3 C5 C4 123.4(3)
N2 C5 C4 117.9(3)
N2 C6 C7 111.7(3)
N2 C6 H6A 109.3
C7 C6 H6A 109.3
N2 C6 H6B 109.3
C7 C6 H6B 109.3
H6A C6 H6B 107.9
N1 C1 N2 118.7(3)
N1 C1 C2 123.0(3)
N2 C1 C2 118.3(3)
C2 C3 C4 118.8(3)
C2 C3 H3A 120.6
C4 C3 H3A 120.6
C1 N1 S1 117.0(2)
C5 N3 S2 117.1(2)
C6 C7 H7A 109.5
C6 C7 H7B 109.5
H7A C7 H7B 109.5
C6 C7 H7C 109.5
H7A C7 H7C 109.5
H7B C7 H7C 109.5

loop_
_geom_bond_atom_site_label_1
_geom_bond_atom_site_label_2
_geom_bond_distance
Se1 C2 1.879(3)
Se1 S1 2.2212(10)
Se2 C4 1.879(3)
Se2 S2 2.2442(12)
S1 N1 1.664(3)
S2 N3 1.654(3)
C4 C3 1.386(5)
C4 C5 1.430(4)
C2 C3 1.377(4)
C2 C1 1.426(4)
N2 C1 1.384(4)
N2 C5 1.395(4)
N2 C6 1.472(4)
C5 N3 1.304(4)
C6 C7 1.513(5)
C6 H6A 0.9700
C6 H6B 0.9700
C1 N1 1.304(4)
C3 H3A 0.9300
C7 H7A 0.9600
C7 H7B 0.9600
C7 H7C 0.9600

loop_
_geom_torsion_atom_site_label_1
_geom_torsion_atom_site_label_2
_geom_torsion_atom_site_label_3
_geom_torsion_atom_site_label_4
_geom_torsion
C2 Se1 S1 N1 1.74(15)
C4 Se2 S2 N3 -0.39(15)
S2 Se2 C4 C3 179.9(3)
S2 Se2 C4 C5 1.3(2)
S1 Se1 C2 C3 179.4(3)
S1 Se1 C2 C1 -2.3(2)
C1 N2 C5 N3 -178.5(3)
C6 N2 C5 N3 -1.2(4)
C1 N2 C5 C4 1.5(4)
C6 N2 C5 C4 178.8(3)
C3 C4 C5 N3 179.1(3)
Se2 C4 C5 N3 -2.4(4)
C3 C4 C5 N2 -0.9(5)
Se2 C4 C5 N2 177.6(2)
C1 N2 C6 C7 84.6(4)
C5 N2 C6 C7 -92.8(4)
C5 N2 C1 N1 178.5(3)
C6 N2 C1 N1 1.2(4)
C5 N2 C1 C2 -1.2(4)
C6 N2 C1 C2 -178.5(3)
C3 C2 C1 N1 -179.3(3)
Se1 C2 C1 N1 2.4(4)
C3 C2 C1 N2 0.4(5)
Se1 C2 C1 N2 -177.9(2)
C1 C2 C3 C4 0.1(5)
Se1 C2 C3 C4 178.2(2)
C5 C4 C3 C2 0.2(5)
Se2 C4 C3 C2 -178.2(2)
N2 C1 N1 S1 179.6(2)
C2 C1 N1 S1 -0.7(4)
Se1 S1 N1 C1 -1.0(3)
N2 C5 N3 S2 -178.0(2)
C4 C5 N3 S2 2.0(5)
Se2 S2 N3 C5 -0.7(3)
